data_1568148
loop_
_publ_author_name
'Zhou, Xiuquan'
'Kolluru, Venkata Surya Chaitanya'
'Xu, Wenqian'
'Wang, Luqing'
'Chang, Tieyan'
'Chen, Yu-Sheng'
'Yu, Lei'
'Wen, Jianguo'
'Chan, Maria K. Y.'
'Chung, Duck Young'
'Kanatzidis, Mercouri G.'

_publ_section_title
;
 Discovery of chalcogenides structures and compositions using mixed fluxes
;
_journal_issue 7938
_journal_name_full Nature
_journal_page_first 72
_journal_page_last 77
_journal_paper_doi 10.1038/s41586-022-05307-7
_journal_volume 612
_journal_year 2022
_chemical_formula_moiety '0.5(Ba18 Cu26.92 Na8 O16 S24)'
_chemical_formula_sum 'Ba9 Cu13.46 Na4 O8 S12'
_chemical_formula_weight 2695.99
_space_group_crystal_system tetragonal
_space_group_IT_number 87
_space_group_name_Hall '-I 4'
_space_group_name_H-M_alt 'I 4/m'
_atom_sites_solution_hydrogens .
_atom_sites_solution_primary dual
_audit_contact_author_name
;
;
_audit_creation_date 2021-09-08
_audit_creation_method
;
Olex2 1.2
(compiled 2018.05.29 svn.r3508 for OlexSys, GUI svn.r5506)
;
_cell_angle_alpha 90
_cell_angle_beta 90
_cell_angle_gamma 90
_cell_formula_units_Z 2
_cell_length_a 20.247(3)
_cell_length_b 20.247(3)
_cell_length_c 3.9958(8)
_cell_measurement_reflns_used 8817
_cell_measurement_temperature 293(2)
_cell_measurement_theta_max 58.4
_cell_measurement_theta_min 8.1
_cell_volume 1638.0(5)
_computing_molecular_graphics 'Olex2 (Dolomanov et al., 2009)'
_computing_publication_material 'Olex2 (Dolomanov et al., 2009)'
_computing_structure_refinement 'ShelXL (Sheldrick, 2015)'
_computing_structure_solution 'ShelXT (Sheldrick, 2015)'
_diffrn_ambient_temperature 293(2)
_diffrn_measured_fraction_theta_full 0.994
_diffrn_measured_fraction_theta_max 0.990
_diffrn_measurement_device_type 'Bruker APEX-II CCD'
_diffrn_measurement_method '\w scans'
_diffrn_radiation_type MoK\a
_diffrn_radiation_wavelength 0.71073
_diffrn_reflns_av_R_equivalents 0.0747
_diffrn_reflns_av_unetI/netI 0.2129
_diffrn_reflns_Laue_measured_fraction_full 0.994
_diffrn_reflns_Laue_measured_fraction_max 0.990
_diffrn_reflns_limit_h_max 27
_diffrn_reflns_limit_h_min -27
_diffrn_reflns_limit_k_max 24
_diffrn_reflns_limit_k_min -27
_diffrn_reflns_limit_l_max 5
_diffrn_reflns_limit_l_min -5
_diffrn_reflns_number 1255
_diffrn_reflns_point_group_measured_fraction_full 0.994
_diffrn_reflns_point_group_measured_fraction_max 0.990
_diffrn_reflns_theta_full 25.242
_diffrn_reflns_theta_max 29.204
_diffrn_reflns_theta_min 4.026
_diffrn_standards_number 0
_exptl_absorpt_coefficient_mu 19.985
_exptl_absorpt_correction_type none
_exptl_crystal_colour yellow
_exptl_crystal_density_diffrn 5.466
_exptl_crystal_description needle
_exptl_crystal_F_000 2389
_refine_diff_density_max 0.970
_refine_diff_density_min -0.873
_refine_diff_density_rms 0.245
_refine_ls_extinction_coef .
_refine_ls_extinction_method none
_refine_ls_goodness_of_fit_ref 0.419
_refine_ls_hydrogen_treatment undef
_refine_ls_matrix_type full
_refine_ls_number_parameters 72
_refine_ls_number_reflns 1255
_refine_ls_number_restraints 0
_refine_ls_restrained_S_all 0.419
_refine_ls_R_factor_all 0.0599
_refine_ls_R_factor_gt 0.0215
_refine_ls_shift/su_max 0.001
_refine_ls_shift/su_mean 0.000
_refine_ls_structure_factor_coef Fsqd
_refine_ls_weighting_details 'w=1/[\s^2^(Fo^2^)+(0.0204P)^2^] where P=(Fo^2^+2Fc^2^)/3'
_refine_ls_weighting_scheme calc
_refine_ls_wR_factor_gt 0.0501
_refine_ls_wR_factor_ref 0.0529
_reflns_Friedel_coverage 0.000
_reflns_Friedel_fraction_full .
_reflns_Friedel_fraction_max .
_reflns_number_gt 551
_reflns_number_total 1255
_reflns_threshold_expression 'I > 2\s(I)'
_cod_data_source_file XIX_Ba9Cu13.46Na4O8S12.cif
_cod_data_source_block XIX
_cod_original_cell_volume 1638.1(6)
_cod_database_code 1568148
_shelx_shelxl_version_number 2018/3
_shelx_space_group_comment
;
The symmetry employed for this shelxl refinement is uniquely defined
by the following loop, which should always be used as a source of
symmetry information in preference to the above space-group names.
They are only intended as comments.
;
_olex2_refinement_description
;
;
_olex2_submission_special_instructions 'No special instructions were received'

loop_
_space_group_symop_operation_xyz
'x, y, z'
'-x, -y, z'
'-y, x, z'
'y, -x, z'
'x+1/2, y+1/2, z+1/2'
'-x+1/2, -y+1/2, z+1/2'
'-y+1/2, x+1/2, z+1/2'
'y+1/2, -x+1/2, z+1/2'
'-x, -y, -z'
'x, y, -z'
'y, -x, -z'
'-y, x, -z'
'-x+1/2, -y+1/2, -z+1/2'
'x+1/2, y+1/2, -z+1/2'
'y+1/2, -x+1/2, -z+1/2'
'-y+1/2, x+1/2, -z+1/2'

loop_
_atom_site_label
_atom_site_type_symbol
_atom_site_fract_x
_atom_site_fract_y
_atom_site_fract_z
_atom_site_U_iso_or_equiv
_atom_site_adp_type
_atom_site_occupancy
_atom_site_site_symmetry_order
_atom_site_calc_flag
_atom_site_refinement_flags_posn
_atom_site_refinement_flags_adp
_atom_site_refinement_flags_occupancy
_atom_site_disorder_assembly
_atom_site_disorder_group
Ba01 Ba 0.61897(5) 0.34660(4) 1.500000 0.0087(2) Uani 1 2 d S T P . .
Ba02 Ba 0.78760(4) 0.46066(5) 0.500000 0.0106(2) Uani 1 2 d S T P . .
Ba03 Ba 0.500000 0.500000 0.500000 0.0159(5) Uani 1 8 d S T P . .
Cu04 Cu 0.94052(9) 0.38987(9) -0.500000 0.0172(4) Uani 1 2 d S T P . .
Cu05 Cu 0.86575(10) 0.32751(9) -1.000000 0.0206(5) Uani 1 2 d S T P . .
Cu06 Cu 0.71197(11) 0.22185(10) -1.000000 0.0227(5) Uani 1 2 d S T P . .
S007 S 0.74860(19) 0.33667(19) -1.000000 0.0103(9) Uani 1 2 d S T P . .
S008 S 0.91181(19) 0.27536(18) -0.500000 0.0119(9) Uani 1 2 d S T P . .
S009 S 0.90617(19) 0.4411(2) 0.000000 0.0134(10) Uani 1 2 d S T P . .
Cu00 Cu 1.000000 0.500000 0.250000 0.104(4) Uani 0.730(13) 4 d S T P . .
Na00 Na 0.6304(3) 0.4830(3) 1.000000 0.0064(11) Uani 1 2 d S T P . .
O00C O 0.5642(5) 0.4169(5) 1.000000 0.014(2) Uani 1 2 d S T P . .
O00D O 0.6632(5) 0.4777(6) 0.500000 0.104(10) Uani 1 2 d S T P . .

loop_
_atom_site_aniso_label
_atom_site_aniso_U_11
_atom_site_aniso_U_22
_atom_site_aniso_U_33
_atom_site_aniso_U_23
_atom_site_aniso_U_13
_atom_site_aniso_U_12
Ba01 0.0106(4) 0.0086(5) 0.0070(6) 0.000 0.000 0.0004(4)
Ba02 0.0094(5) 0.0117(4) 0.0106(5) 0.000 0.000 0.0012(4)
Ba03 0.0166(6) 0.0166(6) 0.0144(13) 0.000 0.000 0.000
Cu04 0.0155(9) 0.0166(9) 0.0196(12) 0.000 0.000 0.0023(7)
Cu05 0.0181(10) 0.0182(10) 0.0256(12) 0.000 0.000 -0.0001(8)
Cu06 0.0248(11) 0.0205(10) 0.0227(14) 0.000 0.000 -0.0005(8)
S007 0.0121(17) 0.0086(17) 0.010(2) 0.000 0.000 -0.0009(13)
S008 0.0098(17) 0.0101(17) 0.016(2) 0.000 0.000 -0.0012(13)
S009 0.0106(18) 0.0085(16) 0.021(3) 0.000 0.000 -0.0007(13)
Cu00 0.0264(19) 0.0264(19) 0.258(11) 0.000 0.000 0.000
Na00 0.015(3) -0.002(2) 0.006(2) 0.000 0.000 0.000(2)
O00C 0.010(4) 0.010(4) 0.023(5) 0.000 0.000 0.001(3)
O00D 0.005(5) 0.009(6) 0.30(3) 0.000 0.000 -0.003(4)

loop_
_atom_type_symbol
_atom_type_description
_atom_type_scat_dispersion_real
_atom_type_scat_dispersion_imag
_atom_type_scat_source
Ba Ba -0.3244 2.2819 'International Tables Vol C Tables 4.2.6.8 and 6.1.1.4'
Cu Cu 0.3201 1.2651 'International Tables Vol C Tables 4.2.6.8 and 6.1.1.4'
Na Na 0.0362 0.0249 'International Tables Vol C Tables 4.2.6.8 and 6.1.1.4'
O O 0.0106 0.0060 'International Tables Vol C Tables 4.2.6.8 and 6.1.1.4'
S S 0.1246 0.1234 'International Tables Vol C Tables 4.2.6.8 and 6.1.1.4'

loop_
_geom_angle_atom_site_label_1
_geom_angle_atom_site_label_2
_geom_angle_atom_site_label_3
_geom_angle
_geom_angle_site_symmetry_1
_geom_angle_site_symmetry_3
S007 Ba01 S007 74.40(8) 1_558 1_557
S007 Ba01 Na00 107.05(7) 1_557 11_567
S007 Ba01 Na00 69.01(11) 1_558 1_556
S007 Ba01 Na00 110.42(10) 1_557 1_556
S007 Ba01 Na00 175.51(11) 1_557 11_568
S007 Ba01 Na00 107.05(7) 1_558 11_568
S007 Ba01 Na00 175.51(11) 1_558 11_567
S007 Ba01 Na00 110.42(10) 1_558 .
S007 Ba01 Na00 69.01(11) 1_557 .
S008 Ba01 S007 74.53(9) 13_655 1_557
S008 Ba01 S007 118.66(9) 13_656 1_557
S008 Ba01 S007 74.53(9) 13_656 1_558
S008 Ba01 S007 118.66(9) 13_655 1_558
S008 Ba01 S008 76.22(8) 13_655 13_656
S008 Ba01 Na00 65.78(11) 13_655 11_567
S008 Ba01 Na00 172.16(12) 13_656 .
S008 Ba01 Na00 105.60(7) 13_656 1_556
S008 Ba01 Na00 107.95(10) 13_655 11_568
S008 Ba01 Na00 105.60(7) 13_655 .
S008 Ba01 Na00 172.16(12) 13_655 1_556
S008 Ba01 Na00 107.95(10) 13_656 11_567
S008 Ba01 Na00 65.78(11) 13_656 11_568
Na00 Ba01 Na00 66.70(16) 1_556 11_568
Na00 Ba01 Na00 106.56(16) 1_556 11_567
Na00 Ba01 Na00 106.57(16) . 11_568
Na00 Ba01 Na00 66.70(16) . 11_567
Na00 Ba01 Na00 71.18(11) 11_567 11_568
Na00 Ba01 Na00 71.57(11) . 1_556
O00C Ba01 S007 84.87(19) . 1_557
O00C Ba01 S007 143.9(2) . 1_558
O00C Ba01 S007 84.87(19) 1_556 1_558
O00C Ba01 S007 143.9(2) 1_556 1_557
O00C Ba01 S008 141.5(2) . 13_656
O00C Ba01 S008 82.3(2) 1_556 13_656
O00C Ba01 S008 141.5(2) 1_556 13_655
O00C Ba01 S008 82.3(2) . 13_655
O00C Ba01 Na00 33.5(2) . .
O00C Ba01 Na00 92.0(2) 1_556 .
O00C Ba01 Na00 33.5(2) . 11_567
O00C Ba01 Na00 91.72(19) 1_556 11_567
O00C Ba01 Na00 91.72(19) . 11_568
O00C Ba01 Na00 92.0(2) . 1_556
O00C Ba01 Na00 33.5(2) 1_556 11_568
O00C Ba01 Na00 33.5(2) 1_556 1_556
O00C Ba01 O00C 95.8(3) . 1_556
O00C Ba01 O00D 68.0(2) 1_556 11_567
O00C Ba01 O00D 68.0(2) . 11_567
O00C Ba01 O00D 68.3(3) 1_556 1_556
O00C Ba01 O00D 68.3(3) . 1_556
O00D Ba01 S007 142.01(6) 11_567 1_557
O00D Ba01 S007 142.01(6) 11_567 1_558
O00D Ba01 S007 78.69(18) 1_556 1_557
O00D Ba01 S007 78.69(18) 1_556 1_558
O00D Ba01 S008 141.67(5) 1_556 13_656
O00D Ba01 S008 141.67(5) 1_556 13_655
O00D Ba01 S008 75.83(18) 11_567 13_656
O00D Ba01 S008 75.83(18) 11_567 13_655
O00D Ba01 Na00 97.3(2) 1_556 11_568
O00D Ba01 Na00 97.3(2) 1_556 11_567
O00D Ba01 Na00 38.03(9) 1_556 1_556
O00D Ba01 Na00 97.09(19) 11_567 1_556
O00D Ba01 Na00 37.76(9) 11_567 11_567
O00D Ba01 Na00 97.09(19) 11_567 .
O00D Ba01 Na00 37.76(9) 11_567 11_568
O00D Ba01 Na00 38.03(9) 1_556 .
O00D Ba01 O00D 112.6(4) 1_556 11_567
Cu04 Ba02 Cu04 72.77(6) 1_556 15_565
Cu04 Ba02 Cu04 69.51(4) 15_565 15_564
Cu04 Ba02 Cu04 72.77(6) 1_556 15_564
Cu04 Ba02 Cu05 101.90(5) 1_556 15_564
Cu04 Ba02 Cu05 46.47(3) 15_564 15_564
Cu04 Ba02 Cu05 46.47(3) 15_565 15_564
Cu04 Ba02 Cu06 65.02(5) 1_556 13_654
Cu04 Ba02 Cu06 124.72(4) 15_564 13_654
Cu04 Ba02 Cu06 124.72(4) 15_565 13_654
Cu05 Ba02 Cu06 166.92(5) 15_564 13_654
S007 Ba02 Cu04 84.13(8) 1_557 1_556
S007 Ba02 Cu04 156.88(8) 1_556 15_565
S007 Ba02 Cu04 156.88(8) 1_557 15_564
S007 Ba02 Cu04 103.31(5) 1_557 15_565
S007 Ba02 Cu04 84.13(8) 1_556 1_556
S007 Ba02 Cu04 103.31(5) 1_556 15_564
S007 Ba02 Cu05 142.56(4) 1_557 15_564
S007 Ba02 Cu05 142.56(4) 1_556 15_564
S007 Ba02 Cu06 40.61(5) 1_556 13_654
S007 Ba02 Cu06 40.61(5) 1_557 13_654
S007 Ba02 S007 74.41(8) 1_556 1_557
S008 Ba02 Cu04 113.58(7) 15_565 1_556
S008 Ba02 Cu04 113.58(7) 15_564 1_556
S008 Ba02 Cu04 86.69(6) 15_565 15_564
S008 Ba02 Cu04 86.69(6) 15_564 15_565
S008 Ba02 Cu04 41.11(7) 15_564 15_564
S008 Ba02 Cu04 41.11(7) 15_565 15_565
S008 Ba02 Cu05 41.27(5) 15_565 15_564
S008 Ba02 Cu05 41.27(5) 15_564 15_564
S008 Ba02 Cu06 142.07(4) 15_564 13_654
S008 Ba02 Cu06 142.07(4) 15_565 13_654
S008 Ba02 S007 161.82(10) 15_565 1_556
S008 Ba02 S007 102.25(6) 15_565 1_557
S008 Ba02 S007 102.25(6) 15_564 1_556
S008 Ba02 S007 161.82(10) 15_564 1_557
S008 Ba02 S008 75.21(8) 15_565 15_564
S009 Ba02 Cu04 89.03(7) 1_556 15_564
S009 Ba02 Cu04 41.85(5) 1_556 1_556
S009 Ba02 Cu04 41.85(5) . 1_556
S009 Ba02 Cu04 42.24(8) . 15_564
S009 Ba02 Cu04 42.24(8) 1_556 15_565
S009 Ba02 Cu04 89.03(7) . 15_565
S009 Ba02 Cu05 87.24(8) 1_556 15_564
S009 Ba02 Cu05 87.24(8) . 15_564
S009 Ba02 Cu06 82.66(8) 1_556 13_654
S009 Ba02 Cu06 82.66(8) . 13_654
S009 Ba02 S007 72.71(8) . 1_556
S009 Ba02 S007 118.05(8) 1_556 1_556
S009 Ba02 S007 72.71(8) 1_556 1_557
S009 Ba02 S007 118.05(8) . 1_557
S009 Ba02 S008 122.97(9) 1_556 15_564
S009 Ba02 S008 122.97(9) . 15_565
S009 Ba02 S008 76.69(9) . 15_564
S009 Ba02 S008 76.69(9) 1_556 15_565
S009 Ba02 S009 78.78(9) . 1_556
O00D Ba02 Cu04 120.5(2) . 15_564
O00D Ba02 Cu04 162.9(3) . 1_556
O00D Ba02 Cu04 120.5(2) . 15_565
O00D Ba02 Cu05 95.2(3) . 15_564
O00D Ba02 Cu06 97.9(3) . 13_654
O00D Ba02 S007 82.3(2) . 1_556
O00D Ba02 S007 82.3(2) . 1_557
O00D Ba02 S008 79.5(2) . 15_564
O00D Ba02 S008 79.5(2) . 15_565
O00D Ba02 S009 140.59(5) . 1_556
O00D Ba02 S009 140.58(5) . .
Na00 Ba03 Na00 111.11(6) 9_666 11_567
Na00 Ba03 Na00 68.89(6) 11_566 9_666
Na00 Ba03 Na00 106.24(12) 3_655 11_567
Na00 Ba03 Na00 111.11(6) 3_655 9_666
Na00 Ba03 Na00 73.76(12) 11_566 11_567
Na00 Ba03 Na00 180.00(12) 11_566 3_655
O00C Ba03 Na00 34.7(2) 1_554 11_566
O00C Ba03 Na00 145.3(2) 3_655 9_666
O00C Ba03 Na00 145.5(2) 3_655 11_566
O00C Ba03 Na00 34.5(2) 11_567 11_567
O00C Ba03 Na00 90.03(18) . 3_655
O00C Ba03 Na00 90.11(17) 11_567 3_655
O00C Ba03 Na00 34.7(2) 11_566 9_666
O00C Ba03 Na00 89.89(17) 3_654 3_655
O00C Ba03 Na00 89.89(17) 9_667 9_666
O00C Ba03 Na00 89.97(18) 9_666 3_655
O00C Ba03 Na00 34.7(2) 9_667 3_655
O00C Ba03 Na00 90.11(17) 3_654 11_566
O00C Ba03 Na00 89.89(17) 11_567 11_566
O00C Ba03 Na00 89.97(18) 11_567 9_666
O00C Ba03 Na00 90.03(18) 3_654 9_666
O00C Ba03 Na00 90.03(18) 9_667 11_567
O00C Ba03 Na00 145.5(2) . 9_666
O00C Ba03 Na00 90.03(18) 9_666 11_566
O00C Ba03 Na00 34.5(2) 11_566 11_566
O00C Ba03 Na00 145.3(2) 9_667 11_566
O00C Ba03 Na00 90.11(17) 3_655 11_567
O00C Ba03 Na00 89.97(18) . 11_566
O00C Ba03 Na00 89.97(18) 1_554 11_567
O00C Ba03 Na00 145.3(2) 9_666 11_567
O00C Ba03 Na00 145.5(2) 3_654 11_567
O00C Ba03 Na00 145.5(2) 11_566 3_655
O00C Ba03 Na00 34.7(2) . 11_567
O00C Ba03 Na00 34.5(2) 9_666 9_666
O00C Ba03 Na00 90.11(17) 1_554 9_666
O00C Ba03 Na00 34.5(2) 3_655 3_655
O00C Ba03 Na00 89.89(17) 11_566 11_567
O00C Ba03 Na00 145.3(2) 1_554 3_655
O00C Ba03 O00C 180.0(4) 11_566 3_655
O00C Ba03 O00C 62.04(16) 11_566 1_554
O00C Ba03 O00C 62.04(16) 11_567 .
O00C Ba03 O00C 62.04(16) 3_655 9_667
O00C Ba03 O00C 93.6(3) 9_667 .
O00C Ba03 O00C 86.4(3) 3_655 3_654
O00C Ba03 O00C 117.96(16) 11_566 9_667
O00C Ba03 O00C 180.0(4) 11_567 3_654
O00C Ba03 O00C 62.04(16) 3_655 .
O00C Ba03 O00C 93.6(3) 3_655 11_567
O00C Ba03 O00C 86.4(3) 1_554 .
O00C Ba03 O00C 62.04(15) 11_566 9_666
O00C Ba03 O00C 180.0 9_667 1_554
O00C Ba03 O00C 180.0 9_666 .
O00C Ba03 O00C 62.04(16) 3_654 9_666
O00C Ba03 O00C 117.96(15) 3_655 9_666
O00C Ba03 O00C 86.4(3) 11_566 11_567
O00C Ba03 O00C 117.96(15) 3_655 1_554
O00C Ba03 O00C 62.04(15) 9_667 11_567
O00C Ba03 O00C 86.4(3) 9_667 9_666
O00C Ba03 O00C 93.6(3) 11_566 3_654
O00C Ba03 O00C 117.96(16) 1_554 11_567
O00C Ba03 O00C 117.96(15) 9_667 3_654
O00C Ba03 O00C 93.6(3) 1_554 9_666
O00C Ba03 O00C 62.04(16) 1_554 3_654
O00C Ba03 O00C 117.96(15) 3_654 .
O00C Ba03 O00C 117.96(16) 11_567 9_666
O00C Ba03 O00C 117.96(16) 11_566 .
Ba02 Cu04 Ba02 140.02(3) 1_554 7_644
Ba02 Cu04 Ba02 140.02(3) 1_554 7_643
Ba02 Cu04 Ba02 69.51(4) 7_643 7_644
Cu05 Cu04 Ba02 72.51(5) 1_556 1_554
Cu05 Cu04 Ba02 68.68(5) 1_556 7_644
Cu05 Cu04 Ba02 68.68(5) . 7_643
Cu05 Cu04 Ba02 116.61(7) 1_556 7_643
Cu05 Cu04 Ba02 72.51(5) . 1_554
Cu05 Cu04 Ba02 116.61(7) . 7_644
Cu05 Cu04 Cu05 90.77(8) . 1_556
S008 Cu04 Ba02 64.26(8) . 7_644
S008 Cu04 Ba02 100.77(10) . 1_554
S008 Cu04 Ba02 64.26(8) . 7_643
S008 Cu04 Cu05 55.42(7) . .
S008 Cu04 Cu05 55.42(7) . 1_556
S008 Cu04 S009 111.92(15) . 7_644
S008 Cu04 Cu00 154.36(6) . 1_554
S008 Cu04 Cu00 154.36(6) . 9_765
S009 Cu04 Ba02 60.99(8) 7_644 7_644
S009 Cu04 Ba02 63.08(9) 1_554 1_554
S009 Cu04 Ba02 147.32(12) 7_644 1_554
S009 Cu04 Ba02 155.78(10) . 7_643
S009 Cu04 Ba02 155.78(10) 1_554 7_644
S009 Cu04 Ba02 60.99(8) 7_644 7_643
S009 Cu04 Ba02 63.08(9) . 1_554
S009 Cu04 Ba02 86.85(9) . 7_644
S009 Cu04 Ba02 86.85(9) 1_554 7_643
S009 Cu04 Cu05 55.60(10) 1_554 .
S009 Cu04 Cu05 129.97(12) 1_554 1_556
S009 Cu04 Cu05 126.56(7) 7_644 1_556
S009 Cu04 Cu05 129.97(12) . .
S009 Cu04 Cu05 55.60(10) . 1_556
S009 Cu04 Cu05 126.56(7) 7_644 .
S009 Cu04 S008 110.80(11) 1_554 .
S009 Cu04 S008 110.80(11) . .
S009 Cu04 S009 116.00(18) 1_554 .
S009 Cu04 S009 103.44(14) 1_554 7_644
S009 Cu04 S009 103.44(14) . 7_644
S009 Cu04 Cu00 56.66(9) 7_644 9_765
S009 Cu04 Cu00 94.66(11) . 1_554
S009 Cu04 Cu00 57.27(9) 1_554 1_554
S009 Cu04 Cu00 94.66(11) 1_554 9_765
S009 Cu04 Cu00 57.27(9) . 9_765
S009 Cu04 Cu00 56.66(9) 7_644 1_554
Cu00 Cu04 Ba02 91.27(4) 9_765 7_644
Cu00 Cu04 Ba02 116.12(6) 9_765 7_643
Cu00 Cu04 Ba02 116.12(6) 1_554 7_644
Cu00 Cu04 Ba02 93.29(5) 1_554 1_554
Cu00 Cu04 Ba02 93.29(5) 9_765 1_554
Cu00 Cu04 Ba02 91.27(4) 1_554 7_643
Cu00 Cu04 Cu05 110.22(4) 1_554 .
Cu00 Cu04 Cu05 150.20(6) 1_554 1_556
Cu00 Cu04 Cu05 150.20(6) 9_765 .
Cu00 Cu04 Cu05 110.22(4) 9_765 1_556
Cu00 Cu04 Cu00 43.02(3) 9_765 1_554
Ba01 Cu05 Ba02 139.57(4) 13_655 1_553
Ba01 Cu05 Ba02 139.57(4) 13_655 1_554
Ba01 Cu05 Ba02 72.04(4) 13_655 7_643
Ba02 Cu05 Ba02 125.34(5) 7_643 1_554
Ba02 Cu05 Ba02 125.34(5) 7_643 1_553
Ba02 Cu05 Ba02 65.17(4) 1_554 1_553
Cu04 Cu05 Ba01 113.64(6) . 13_655
Cu04 Cu05 Ba01 113.64(6) 1_554 13_655
Cu04 Cu05 Ba02 64.86(5) . 7_643
Cu04 Cu05 Ba02 61.30(5) 1_554 1_553
Cu04 Cu05 Ba02 61.30(5) . 1_554
Cu04 Cu05 Ba02 64.86(5) 1_554 7_643
Cu04 Cu05 Ba02 106.65(7) . 1_553
Cu04 Cu05 Ba02 106.65(7) 1_554 1_554
Cu04 Cu05 Cu04 90.77(8) . 1_554
Cu06 Cu05 Ba01 71.70(6) 13_652 13_655
Cu06 Cu05 Ba01 71.70(6) 13_653 13_655
Cu06 Cu05 Ba02 118.63(6) 13_652 7_643
Cu06 Cu05 Ba02 68.07(5) 13_652 1_553
Cu06 Cu05 Ba02 118.63(6) 13_653 7_643
Cu06 Cu05 Ba02 114.46(7) 13_652 1_554
Cu06 Cu05 Ba02 68.07(5) 13_653 1_554
Cu06 Cu05 Ba02 114.46(7) 13_653 1_553
Cu06 Cu05 Cu04 87.40(5) 13_652 1_554
Cu06 Cu05 Cu04 174.63(9) 13_653 1_554
Cu06 Cu05 Cu04 87.40(5) 13_653 .
Cu06 Cu05 Cu04 174.63(9) 13_652 .
Cu06 Cu05 Cu06 93.97(9) 13_652 13_653
S007 Cu05 Ba01 99.48(11) . 13_655
S007 Cu05 Ba02 171.52(12) . 7_643
S007 Cu05 Ba02 61.19(8) . 1_554
S007 Cu05 Ba02 61.19(8) . 1_553
S007 Cu05 Cu04 120.18(8) . 1_554
S007 Cu05 Cu04 120.18(8) . .
S007 Cu05 Cu06 56.94(7) . 13_652
S007 Cu05 Cu06 56.94(7) . 13_653
S007 Cu05 S008 114.46(11) . 1_554
S007 Cu05 S008 114.46(11) . .
S007 Cu05 S009 105.13(14) . 1_554
S008 Cu05 Ba01 62.38(9) . 13_655
S008 Cu05 Ba01 62.38(9) 1_554 13_655
S008 Cu05 Ba02 156.45(9) . 1_553
S008 Cu05 Ba02 62.06(9) 1_554 7_643
S008 Cu05 Ba02 92.09(8) 1_554 1_553
S008 Cu05 Ba02 92.09(8) . 1_554
S008 Cu05 Ba02 156.45(9) 1_554 1_554
S008 Cu05 Ba02 62.06(9) . 7_643
S008 Cu05 Cu04 53.61(9) 1_554 1_554
S008 Cu05 Cu04 53.61(9) . .
S008 Cu05 Cu04 124.77(12) . 1_554
S008 Cu05 Cu04 124.77(12) 1_554 .
S008 Cu05 Cu06 131.24(12) 1_554 13_653
S008 Cu05 Cu06 57.60(10) 1_554 13_652
S008 Cu05 Cu06 131.25(12) . 13_652
S008 Cu05 Cu06 57.60(10) . 13_653
S008 Cu05 S008 109.62(16) . 1_554
S009 Cu05 Ba01 155.39(12) 1_554 13_655
S009 Cu05 Ba02 57.21(8) 1_554 1_553
S009 Cu05 Ba02 57.21(8) 1_554 1_554
S009 Cu05 Ba02 83.35(10) 1_554 7_643
S009 Cu05 Cu04 52.79(6) 1_554 .
S009 Cu05 Cu04 52.79(6) 1_554 1_554
S009 Cu05 Cu06 122.53(8) 1_554 13_652
S009 Cu05 Cu06 122.53(8) 1_554 13_653
S009 Cu05 S008 106.19(10) 1_554 .
S009 Cu05 S008 106.20(10) 1_554 1_554
Ba01 Cu06 Ba01 136.22(4) 13_655 1_553
Ba01 Cu06 Ba01 136.22(4) 13_655 1_552
Ba01 Cu06 Ba01 64.76(4) 1_553 1_552
Ba01 Cu06 Ba02 67.82(4) 13_655 13_654
Ba02 Cu06 Ba01 132.71(5) 13_654 1_552
Ba02 Cu06 Ba01 132.71(5) 13_654 1_553
Cu05 Cu06 Ba01 113.36(6) 13_653 13_655
Cu05 Cu06 Ba01 110.40(7) 13_652 1_553
Cu05 Cu06 Ba01 64.24(5) 13_653 1_553
Cu05 Cu06 Ba01 110.40(7) 13_653 1_552
Cu05 Cu06 Ba01 64.24(5) 13_652 1_552
Cu05 Cu06 Ba01 113.36(6) 13_652 13_655
Cu05 Cu06 Ba02 68.63(6) 13_653 13_654
Cu05 Cu06 Ba02 68.63(6) 13_652 13_654
Cu05 Cu06 Cu05 93.97(9) 13_652 13_653
Cu05 Cu06 Cu06 177.09(13) 13_652 13_653
Cu05 Cu06 Cu06 86.75(5) 13_652 13_652
Cu05 Cu06 Cu06 86.75(5) 13_653 13_653
Cu05 Cu06 Cu06 177.09(13) 13_653 13_652
Cu06 Cu06 Ba01 112.87(10) 13_652 1_553
Cu06 Cu06 Ba01 112.87(10) 13_653 1_552
Cu06 Cu06 Ba01 68.83(8) 13_652 13_655
Cu06 Cu06 Ba01 67.39(7) 13_652 1_552
Cu06 Cu06 Ba01 68.83(8) 13_653 13_655
Cu06 Cu06 Ba01 67.39(7) 13_653 1_553
Cu06 Cu06 Ba02 114.23(9) 13_653 13_654
Cu06 Cu06 Ba02 114.23(9) 13_652 13_654
Cu06 Cu06 Cu06 92.40(13) 13_653 13_652
S007 Cu06 Ba01 60.55(8) . 1_553
S007 Cu06 Ba01 94.35(11) . 13_655
S007 Cu06 Ba01 61.16(9) 13_652 13_655
S007 Cu06 Ba01 157.87(9) 13_653 1_552
S007 Cu06 Ba01 93.16(8) 13_652 1_552
S007 Cu06 Ba01 93.16(8) 13_653 1_553
S007 Cu06 Ba01 157.87(9) 13_652 1_553
S007 Cu06 Ba01 61.16(9) 13_653 13_655
S007 Cu06 Ba01 60.55(8) . 1_552
S007 Cu06 Ba02 61.11(9) 13_653 13_654
S007 Cu06 Ba02 61.11(9) 13_652 13_654
S007 Cu06 Ba02 162.17(12) . 13_654
S007 Cu06 Cu05 127.27(12) 13_653 13_652
S007 Cu06 Cu05 127.27(12) 13_652 13_653
S007 Cu06 Cu05 54.27(10) 13_653 13_653
S007 Cu06 Cu05 121.57(8) . 13_653
S007 Cu06 Cu05 121.57(8) . 13_652
S007 Cu06 Cu05 54.27(10) 13_652 13_652
S007 Cu06 Cu06 55.85(8) . 13_652
S007 Cu06 Cu06 55.30(9) 13_653 13_653
S007 Cu06 Cu06 127.22(15) 13_653 13_652
S007 Cu06 Cu06 55.85(8) . 13_653
S007 Cu06 Cu06 127.22(15) 13_652 13_653
S007 Cu06 Cu06 55.30(9) 13_652 13_652
S007 Cu06 S007 111.15(11) . 13_653
S007 Cu06 S007 108.86(16) 13_652 13_653
S007 Cu06 S007 111.15(11) . 13_652
S007 Cu06 S008 106.41(15) . 13_653
S007 Cu06 S008 109.62(11) 13_653 13_653
S007 Cu06 S008 109.62(11) 13_652 13_653
S008 Cu06 Ba01 58.68(8) 13_653 1_553
S008 Cu06 Ba01 58.68(8) 13_653 1_552
S008 Cu06 Ba01 159.24(11) 13_653 13_655
S008 Cu06 Ba02 91.42(10) 13_653 13_654
S008 Cu06 Cu05 55.43(6) 13_653 13_653
S008 Cu06 Cu05 55.43(6) 13_653 13_652
S008 Cu06 Cu06 123.16(10) 13_653 13_652
S008 Cu06 Cu06 123.16(10) 13_653 13_653
Ba01 S007 Ba01 74.40(8) 1_552 1_553
Ba02 S007 Ba01 120.60(12) 1_554 1_552
Ba02 S007 Ba01 77.17(6) 1_554 1_553
Ba02 S007 Ba01 120.60(12) 1_553 1_553
Ba02 S007 Ba01 77.17(6) 1_553 1_552
Ba02 S007 Ba02 74.41(8) 1_554 1_553
Cu05 S007 Ba01 142.80(4) . 1_552
Cu05 S007 Ba01 142.80(4) . 1_553
Cu05 S007 Ba02 79.69(10) . 1_553
Cu05 S007 Ba02 79.69(10) . 1_554
Cu05 S007 Cu06 103.22(16) . .
Cu05 S007 Cu06 68.80(10) . 13_653
Cu05 S007 Cu06 68.80(10) . 13_652
Cu06 S007 Ba01 78.22(7) 13_653 1_553
Cu06 S007 Ba01 79.43(9) . 1_552
Cu06 S007 Ba01 78.22(7) 13_652 1_552
Cu06 S007 Ba01 141.20(15) 13_652 1_553
Cu06 S007 Ba01 79.43(9) . 1_553
Cu06 S007 Ba01 141.20(15) 13_653 1_552
Cu06 S007 Ba02 142.80(4) . 1_554
Cu06 S007 Ba02 78.29(7) 13_652 1_553
Cu06 S007 Ba02 141.32(15) 13_653 1_553
Cu06 S007 Ba02 78.29(7) 13_653 1_554
Cu06 S007 Ba02 141.32(15) 13_652 1_554
Cu06 S007 Ba02 142.80(4) . 1_553
Cu06 S007 Cu06 68.85(11) . 13_653
Cu06 S007 Cu06 68.85(11) . 13_652
Cu06 S007 Cu06 108.86(16) 13_652 13_653
Ba01 S008 Ba01 76.22(8) 13_655 13_656
Ba01 S008 Ba02 125.89(12) 13_656 7_643
Ba01 S008 Ba02 80.38(5) 13_655 7_643
Ba01 S008 Ba02 125.89(12) 13_655 7_644
Ba01 S008 Ba02 80.38(5) 13_656 7_644
Ba02 S008 Ba02 75.21(8) 7_644 7_643
Cu04 S008 Ba01 141.89(4) . 13_655
Cu04 S008 Ba01 141.89(4) . 13_656
Cu04 S008 Ba02 74.63(9) . 7_643
Cu04 S008 Ba02 74.63(9) . 7_644
Cu04 S008 Cu05 70.97(10) . .
Cu04 S008 Cu05 70.97(10) . 1_556
Cu04 S008 Cu06 102.79(15) . 13_653
Cu05 S008 Ba01 139.50(15) 1_556 13_655
Cu05 S008 Ba01 75.62(6) 1_556 13_656
Cu05 S008 Ba01 75.62(6) . 13_655
Cu05 S008 Ba01 139.50(15) . 13_656
Cu05 S008 Ba02 76.68(7) 1_556 7_644
Cu05 S008 Ba02 140.08(15) . 7_644
Cu05 S008 Ba02 76.67(7) . 7_643
Cu05 S008 Ba02 140.08(15) 1_556 7_643
Cu05 S008 Cu05 109.62(16) 1_556 .
Cu05 S008 Cu06 66.97(10) 1_556 13_653
Cu05 S008 Cu06 66.98(10) . 13_653
Cu06 S008 Ba01 79.90(9) 13_653 13_655
Cu06 S008 Ba01 79.90(9) 13_653 13_656
Cu06 S008 Ba02 141.88(5) 13_653 7_643
Cu06 S008 Ba02 141.88(5) 13_653 7_644
Ba02 S009 Ba02 78.78(9) . 1_554
Cu04 S009 Ba02 75.07(6) 1_556 .
Cu04 S009 Ba02 76.77(10) 15_564 .
Cu04 S009 Ba02 76.77(10) 15_564 1_554
Cu04 S009 Ba02 144.95(15) . .
Cu04 S009 Ba02 75.07(6) . 1_554
Cu04 S009 Ba02 144.95(15) 1_556 1_554
Cu04 S009 Cu04 118.44(10) 1_556 15_564
Cu04 S009 Cu04 118.44(10) . 15_564
Cu04 S009 Cu04 116.00(18) . 1_556
Cu04 S009 Cu05 152.57(19) 15_564 1_556
Cu04 S009 Cu05 71.60(11) 1_556 1_556
Cu04 S009 Cu05 71.60(11) . 1_556
Cu04 S009 Cu00 67.93(10) 15_564 .
Cu04 S009 Cu00 109.29(14) 1_556 9_765
Cu04 S009 Cu00 68.93(8) 1_556 .
Cu04 S009 Cu00 109.29(14) . .
Cu04 S009 Cu00 67.93(10) 15_564 9_765
Cu04 S009 Cu00 68.93(8) . 9_765
Cu05 S009 Ba02 82.12(10) 1_556 .
Cu05 S009 Ba02 82.12(10) 1_556 1_554
Cu05 S009 Cu00 135.82(15) 1_556 9_765
Cu05 S009 Cu00 135.82(15) 1_556 .
Cu00 S009 Ba02 105.70(7) . .
Cu00 S009 Ba02 105.70(7) 9_765 1_554
Cu00 S009 Ba02 141.89(15) 9_765 .
Cu00 S009 Ba02 141.89(15) . 1_554
Cu00 S009 Cu00 48.01(7) . 9_765
Cu04 Cu00 Cu04 136.98(3) 15_564 7_645
Cu04 Cu00 Cu04 97.728(11) 9_765 15_564
Cu04 Cu00 Cu04 97.728(10) 1_556 7_645
Cu04 Cu00 Cu04 97.728(10) 1_556 15_564
Cu04 Cu00 Cu04 136.98(3) 9_765 1_556
Cu04 Cu00 Cu04 97.728(10) 9_765 7_645
S009 Cu00 Cu04 53.80(7) 9_765 9_765
S009 Cu00 Cu04 152.73(10) 9_765 1_556
S009 Cu00 Cu04 53.80(7) . 1_556
S009 Cu00 Cu04 53.80(7) 15_565 15_564
S009 Cu00 Cu04 55.41(10) 7_645 1_556
S009 Cu00 Cu04 152.73(10) 15_565 7_645
S009 Cu00 Cu04 105.62(9) 15_565 1_556
S009 Cu00 Cu04 55.41(10) 15_565 9_765
S009 Cu00 Cu04 55.41(10) 9_765 7_645
S009 Cu00 Cu04 55.41(10) . 15_564
S009 Cu00 Cu04 53.80(7) 7_645 7_645
S009 Cu00 Cu04 105.62(9) 7_645 9_765
S009 Cu00 Cu04 105.62(9) 9_765 15_564
S009 Cu00 Cu04 152.73(10) . 9_765
S009 Cu00 Cu04 152.73(10) 7_645 15_564
S009 Cu00 Cu04 105.62(9) . 7_645
S009 Cu00 S009 99.53(3) 9_765 7_645
S009 Cu00 S009 131.99(7) 9_765 .
S009 Cu00 S009 131.99(7) 15_565 7_645
S009 Cu00 S009 99.53(3) 9_765 15_565
S009 Cu00 S009 99.53(3) 7_645 .
S009 Cu00 S009 99.52(3) 15_565 .
Cu00 Cu00 Cu04 111.512(15) 9_766 7_645
Cu00 Cu00 Cu04 68.488(15) 9_766 1_556
Cu00 Cu00 Cu04 111.512(15) 9_766 15_564
Cu00 Cu00 Cu04 68.488(15) 9_765 15_564
Cu00 Cu00 Cu04 111.512(15) 9_765 1_556
Cu00 Cu00 Cu04 68.488(15) 9_765 7_645
Cu00 Cu00 Cu04 111.512(15) 9_765 9_765
Cu00 Cu00 Cu04 68.488(15) 9_766 9_765
Cu00 Cu00 S009 114.00(4) 9_765 7_645
Cu00 Cu00 S009 66.00(3) 9_766 15_565
Cu00 Cu00 S009 114.00(4) 9_765 15_565
Cu00 Cu00 S009 66.00(4) 9_765 9_765
Cu00 Cu00 S009 66.00(3) 9_765 .
Cu00 Cu00 S009 114.00(4) 9_766 9_765
Cu00 Cu00 S009 114.00(4) 9_766 .
Cu00 Cu00 S009 66.00(3) 9_766 7_645
Cu00 Cu00 Cu00 180.0 9_766 9_765
Ba01 Na00 Ba01 176.10(19) . 3_654
Ba01 Na00 Ba01 71.57(11) 1_554 .
Ba01 Na00 Ba01 108.49(2) 1_554 3_654
Ba01 Na00 Ba01 176.10(19) 1_554 3_655
Ba01 Na00 Ba01 108.49(2) . 3_655
Ba01 Na00 Ba01 71.18(11) 3_655 3_654
Ba01 Na00 Na00 56.44(14) 3_654 3_655
Ba01 Na00 Na00 126.62(10) 3_654 11_567
Ba01 Na00 Na00 56.44(14) 3_655 3_655
Ba01 Na00 Na00 56.85(14) . 11_567
Ba01 Na00 Na00 126.62(10) 3_655 11_567
Ba01 Na00 Na00 56.85(14) 1_554 11_567
Ba01 Na00 Na00 126.82(10) 1_554 3_655
Ba01 Na00 Na00 126.82(10) . 3_655
Ba03 Na00 Ba01 71.26(8) 1_556 .
Ba03 Na00 Ba01 111.96(16) 1_556 3_654
Ba03 Na00 Ba01 112.37(16) . .
Ba03 Na00 Ba01 111.96(16) . 3_655
Ba03 Na00 Ba01 71.06(8) 1_556 3_655
Ba03 Na00 Ba01 71.26(8) . 1_554
Ba03 Na00 Ba01 112.37(16) 1_556 1_554
Ba03 Na00 Ba01 71.06(8) . 3_654
Ba03 Na00 Ba03 73.76(12) . 1_556
Ba03 Na00 Na00 55.56(3) . 11_567
Ba03 Na00 Na00 55.56(3) 1_556 11_567
Ba03 Na00 Na00 55.56(3) . 3_655
Ba03 Na00 Na00 55.56(3) 1_556 3_655
Na00 Na00 Na00 90.0 11_567 3_655
O00C Na00 Ba01 51.4(2) 3_655 3_654
O00C Na00 Ba01 131.6(3) 3_655 .
O00C Na00 Ba01 51.4(2) 3_655 3_655
O00C Na00 Ba01 51.7(2) . .
O00C Na00 Ba01 131.5(3) . 3_654
O00C Na00 Ba01 131.6(3) 3_655 1_554
O00C Na00 Ba01 51.7(2) . 1_554
O00C Na00 Ba01 131.5(3) . 3_655
O00C Na00 Ba03 60.8(3) . .
O00C Na00 Ba03 60.8(3) 3_655 1_556
O00C Na00 Ba03 60.8(3) 3_655 .
O00C Na00 Ba03 60.8(3) . 1_556
O00C Na00 Na00 7.4(3) . 11_567
O00C Na00 Na00 97.4(3) 3_655 11_567
O00C Na00 Na00 97.4(3) . 3_655
O00C Na00 Na00 7.4(3) 3_655 3_655
O00C Na00 O00C 104.7(7) . 3_655
O00C Na00 O00D 101.7(4) 3_655 1_556
O00C Na00 O00D 100.7(4) . 1_556
O00C Na00 O00D 101.7(4) 3_655 .
O00C Na00 O00D 100.7(4) . .
O00D Na00 Ba01 56.4(4) 1_556 3_655
O00D Na00 Ba01 123.4(4) . 3_655
O00D Na00 Ba01 122.3(4) . .
O00D Na00 Ba01 122.3(4) 1_556 1_554
O00D Na00 Ba01 54.9(4) 1_556 .
O00D Na00 Ba01 54.9(4) . 1_554
O00D Na00 Ba01 56.4(4) . 3_654
O00D Na00 Ba01 123.4(4) 1_556 3_654
O00D Na00 Ba03 71.7(3) . .
O00D Na00 Ba03 71.7(3) 1_556 1_556
O00D Na00 Ba03 145.5(3) . 1_556
O00D Na00 Ba03 145.5(3) 1_556 .
O00D Na00 Na00 102.6(4) 1_556 11_567
O00D Na00 Na00 103.5(4) . 3_655
O00D Na00 Na00 102.6(4) . 11_567
O00D Na00 Na00 103.5(4) 1_556 3_655
O00D Na00 O00D 142.8(6) . 1_556
Ba01 O00C Ba01 95.8(3) 1_554 .
Ba01 O00C Ba03 88.87(3) . 1_556
Ba01 O00C Ba03 175.3(3) 1_554 1_556
Ba01 O00C Ba03 88.87(3) 1_554 .
Ba01 O00C Ba03 175.3(3) . .
Ba03 O00C Ba03 86.4(3) 1_556 .
Na00 O00C Ba01 94.7(3) . 1_554
Na00 O00C Ba01 94.7(3) . .
Na00 O00C Ba01 95.1(3) 11_567 1_554
Na00 O00C Ba01 95.1(3) 11_567 .
Na00 O00C Ba03 84.7(3) . 1_556
Na00 O00C Ba03 84.7(3) . .
Na00 O00C Ba03 84.6(3) 11_567 .
Na00 O00C Ba03 84.6(3) 11_567 1_556
Na00 O00C Na00 165.3(7) . 11_567
Ba01 O00D Ba01 157.4(4) 1_554 3_654
Ba02 O00D Ba01 101.7(4) . 3_654
Ba02 O00D Ba01 100.8(4) . 1_554
Na00 O00D Ba01 85.8(4) . 3_654
Na00 O00D Ba01 85.8(4) 1_554 3_654
Na00 O00D Ba01 87.0(4) . 1_554
Na00 O00D Ba01 87.0(4) 1_554 1_554
Na00 O00D Ba02 108.6(3) . .
Na00 O00D Ba02 108.6(3) 1_554 .
Na00 O00D Na00 142.8(6) . 1_554

loop_
_geom_bond_atom_site_label_1
_geom_bond_atom_site_label_2
_geom_bond_distance
_geom_bond_site_symmetry_2
Ba01 S007 3.305(3) 1_558
Ba01 S007 3.305(3) 1_557
Ba01 S008 3.237(3) 13_655
Ba01 S008 3.237(3) 13_656
Ba01 Na00 3.433(5) 11_568
Ba01 Na00 3.433(5) 11_567
Ba01 Na00 3.417(5) .
Ba01 Na00 3.417(5) 1_556
Ba01 O00C 2.692(7) 1_556
Ba01 O00C 2.692(7) .
Ba01 O00D 2.801(12) 1_556
Ba01 O00D 2.868(12) 11_567
Ba02 Cu04 3.5047(17) 15_565
Ba02 Cu04 3.5047(17) 15_564
Ba02 Cu04 3.412(2) 1_556
Ba02 Cu05 3.607(2) 15_564
Ba02 Cu06 3.695(2) 13_654
Ba02 S007 3.304(3) 1_557
Ba02 S007 3.304(3) 1_556
Ba02 S008 3.274(3) 15_565
Ba02 S008 3.274(3) 15_564
Ba02 S009 3.148(3) 1_556
Ba02 S009 3.148(3) .
Ba02 O00D 2.543(11) .
Ba03 Na00 3.329(4) 11_567
Ba03 Na00 3.329(4) 11_566
Ba03 Na00 3.329(4) 9_666
Ba03 Na00 3.329(4) 3_655
Ba03 O00C 2.918(7) 11_567
Ba03 O00C 2.918(7) 9_666
Ba03 O00C 2.918(7) 11_566
Ba03 O00C 2.918(7) 1_554
Ba03 O00C 2.918(7) .
Ba03 O00C 2.918(7) 9_667
Ba03 O00C 2.918(7) 3_654
Ba03 O00C 2.918(7) 3_655
Cu04 Cu05 2.8067(19) 1_556
Cu04 Cu05 2.8067(19) .
Cu04 S008 2.390(4) .
Cu04 S009 2.420(4) 7_644
Cu04 S009 2.356(2) .
Cu04 S009 2.356(2) 1_554
Cu04 Cu00 2.7241(18) 9_765
Cu04 Cu00 2.7241(18) 1_554
Cu05 Cu06 2.732(2) 13_653
Cu05 Cu06 2.732(2) 13_652
Cu05 S007 2.379(4) .
Cu05 S008 2.445(2) .
Cu05 S008 2.445(2) 1_554
Cu05 S009 2.441(4) 1_554
Cu06 Cu06 2.768(3) 13_653
Cu06 Cu06 2.768(3) 13_652
Cu06 S007 2.440(4) .
Cu06 S007 2.456(3) 13_653
Cu06 S007 2.456(3) 13_652
Cu06 S008 2.507(4) 13_653
S009 Cu00 2.456(3) .
S009 Cu00 2.456(3) 9_765
Cu00 Cu00 1.9979(4) 9_765
Cu00 Cu00 1.9979(4) 9_766
Na00 Na00 3.766(8) 11_567
Na00 Na00 3.766(8) 3_655
Na00 O00C 1.903(12) 3_655
Na00 O00C 1.895(12) .
Na00 O00D 2.108(4) .
Na00 O00D 2.108(4) 1_556
